data_4515195
loop_
_publ_author_name
'Zhang, Yong-Zheng'
'He, Tao'
'Kong, Xiang-Jing'
'Bian, Zhen-Xing'
'Wu, Xue-Qian'
'Li, Jian-Rong'

_publ_section_title
;
 Single-Crystal Synthesis and Structures of Highly Stable
 Ni8-Pyrazolate-Based Metal--Organic Frameworks
;
_journal_issue 1
_journal_name_full 'ACS Materials Letters'
_journal_page_first 20
_journal_paper_doi 10.1021/acsmaterialslett.9b00021
_journal_volume 1
_journal_year 2019
_chemical_formula_moiety '0.25(C264 H136 N48 Ni16 O12)'
_chemical_formula_sum 'C66 H34 N12 Ni4 O3'
_chemical_formula_weight 1277.89
_space_group_crystal_system tetragonal
_space_group_IT_number 87
_space_group_name_Hall '-I 4'
_space_group_name_H-M_alt 'I 4/m'
_symmetry_space_group_name_Hall '-I 4'
_symmetry_space_group_name_H-M 'I 4/m'
_atom_sites_solution_hydrogens geom
_atom_sites_solution_primary dual
_audit_creation_date 2019-01-26
_audit_creation_method
;
Olex2 1.2
(compiled 2018.05.29 svn.r3508 for OlexSys, GUI svn.r5506)
;
_cell_angle_alpha 90
_cell_angle_beta 90
_cell_angle_gamma 90
_cell_formula_units_Z 4
_cell_length_a 28.7935(2)
_cell_length_b 28.7935(2)
_cell_length_c 21.0494(3)
_cell_measurement_reflns_used 8359
_cell_measurement_temperature 253(2)
_cell_measurement_theta_max 69.2980
_cell_measurement_theta_min 2.5810
_cell_volume 17451.3(3)
_computing_cell_refinement 'CrysAlisPro 1.171.39.35c (Rigaku OD, 2017)'
_computing_data_collection 'CrysAlisPro 1.171.39.35c (Rigaku OD, 2017)'
_computing_data_reduction 'CrysAlisPro 1.171.39.35c (Rigaku OD, 2017)'
_computing_molecular_graphics 'Olex2 (Dolomanov et al., 2009)'
_computing_publication_material 'Olex2 (Dolomanov et al., 2009)'
_computing_structure_refinement 'ShelXL (Sheldrick, 2015)'
_computing_structure_solution 'ShelXT (Sheldrick, 2015)'
_diffrn_ambient_temperature 253(2)
_diffrn_detector 'CCD plate'
_diffrn_measured_fraction_theta_full 0.991
_diffrn_measured_fraction_theta_max 0.991
_diffrn_measurement_details
;
List of Runs (angles in degrees, time in seconds):

  # Type    Start    End  Width  t~exp~   \w     \q     \k     \f   Frames
--------------------------------------------------------------------------
  1  \w    -57.00 -27.00   0.50   20.00    --  -45.20  24.00-126.00   60
  2  \w    -22.00  15.00   0.50   20.00    --  -45.20  24.00-126.00   74
  3  \w    -94.00 -18.00   0.50   60.00    -- -100.80  24.00-126.00  152
  4  \w    -83.00  14.00   0.50   20.00    --    5.00 -57.00-120.00  194
  5  \w    -83.00 -52.00   0.50   20.00    --  -45.20 -24.00  68.00   62
  6  \w   -108.00 -14.00   0.50   60.00    -- -100.80  57.00 -60.00  188
  7  \w    -44.00 -11.00   0.50   60.00    -- -100.80  38.00-120.00   66
  8  \w   -129.00-100.00   0.50   60.00    -- -100.80 -57.00   0.00   58
  9  \w   -190.00-135.00   0.50   60.00    -- -100.80 -57.00   0.00  110
 10  \w   -111.00 -76.00   0.50   60.00    -- -100.80  38.00-120.00   70
 11  \w   -114.00 -40.00   0.50   60.00    -- -100.80  72.00 -30.00  148
;
_diffrn_measurement_device 'four-circle diffractometer'
_diffrn_measurement_device_type 'XtaLAB AFC12 (RCD3): Kappa single'
_diffrn_measurement_method '\w scans'
_diffrn_orient_matrix_type 'CrysAlisPro convention (1999,Acta A55,543-557)'
_diffrn_orient_matrix_UB_11 0.0143732000
_diffrn_orient_matrix_UB_12 -0.0492361000
_diffrn_orient_matrix_UB_13 0.0208310000
_diffrn_orient_matrix_UB_21 -0.0081250000
_diffrn_orient_matrix_UB_22 -0.0177744000
_diffrn_orient_matrix_UB_23 -0.0681324000
_diffrn_orient_matrix_UB_31 0.0508946000
_diffrn_orient_matrix_UB_32 0.0110567000
_diffrn_orient_matrix_UB_33 -0.0167697000
_diffrn_radiation_monochromator mirror
_diffrn_radiation_probe x-ray
_diffrn_radiation_type CuK\a
_diffrn_radiation_wavelength 1.54178
_diffrn_reflns_av_R_equivalents 0.0556
_diffrn_reflns_av_unetI/netI 0.0598
_diffrn_reflns_Laue_measured_fraction_full 0.991
_diffrn_reflns_Laue_measured_fraction_max 0.991
_diffrn_reflns_limit_h_max 33
_diffrn_reflns_limit_h_min -27
_diffrn_reflns_limit_k_max 34
_diffrn_reflns_limit_k_min -17
_diffrn_reflns_limit_l_max 24
_diffrn_reflns_limit_l_min -24
_diffrn_reflns_number 28540
_diffrn_reflns_point_group_measured_fraction_full 0.991
_diffrn_reflns_point_group_measured_fraction_max 0.991
_diffrn_reflns_theta_full 67.044
_diffrn_reflns_theta_max 67.044
_diffrn_reflns_theta_min 2.170
_diffrn_source 'Rotating-anode X-ray tube (dual wavelength)'
_diffrn_source_type 'Rigaku (Cu) X-ray DW Source'
_exptl_absorpt_coefficient_mu 0.641
_exptl_absorpt_correction_T_max 1.00000
_exptl_absorpt_correction_T_min 0.78427
_exptl_absorpt_correction_type multi-scan
_exptl_absorpt_process_details
;
CrysAlisPro 1.171.39.35c (Rigaku Oxford Diffraction, 2017)
Empirical absorption correction using spherical harmonics,
 implemented in SCALE3 ABSPACK scaling algorithm.
;
_exptl_crystal_colour 'clear light blue'
_exptl_crystal_density_diffrn 0.486
_exptl_crystal_description prism
_exptl_crystal_F_000 2600
_exptl_crystal_size_max 0.1
_exptl_crystal_size_mid 0.03
_exptl_crystal_size_min 0.03
_refine_diff_density_max 1.181
_refine_diff_density_min -1.272
_refine_diff_density_rms 0.122
_refine_ls_extinction_method none
_refine_ls_goodness_of_fit_ref 1.062
_refine_ls_hydrogen_treatment constr
_refine_ls_matrix_type full
_refine_ls_number_parameters 221
_refine_ls_number_reflns 7954
_refine_ls_number_restraints 245
_refine_ls_restrained_S_all 1.048
_refine_ls_R_factor_all 0.1208
_refine_ls_R_factor_gt 0.1108
_refine_ls_shift/su_max 0.000
_refine_ls_shift/su_mean 0.000
_refine_ls_structure_factor_coef Fsqd
_refine_ls_weighting_details 'w=1/[\s^2^(Fo^2^)+(0.2600P)^2^] where P=(Fo^2^+2Fc^2^)/3'
_refine_ls_weighting_scheme calc
_refine_ls_wR_factor_gt 0.3317
_refine_ls_wR_factor_ref 0.3406
_reflns_Friedel_coverage 0.000
_reflns_number_gt 5840
_reflns_number_total 7954
_reflns_threshold_expression 'I > 2\s(I)'
_cod_data_source_file tz9b00021_si_007.cif
_cod_data_source_block BUT-123
_cod_database_code 4515195
_shelx_shelxl_version_number 2018/3
_chemical_oxdiff_formula 'Ni C O N'
_shelx_space_group_comment
;
The symmetry employed for this shelxl refinement is uniquely defined
by the following loop, which should always be used as a source of
symmetry information in preference to the above space-group names.
They are only intended as comments.
;
_shelx_estimated_absorpt_t_max 0.981
_shelx_estimated_absorpt_t_min 0.939
_reflns_odcompleteness_completeness 99.12
_reflns_odcompleteness_iscentric 1
_reflns_odcompleteness_theta 66.97
_olex2_refinement_description
;
1. Fixed Uiso
 At 1.2 times of:
  All C(H) groups
2. Rigid bond restraints
 All non-hydrogen atoms
 with sigma for 1-2 distances of 0.01 and sigma for 1-3 distances of 0.01
3. Uiso/Uaniso restraints and constraints
All non-hydrogen atoms have similar U: within 2A with sigma of 0.04 and sigma
for terminal atoms of 0.08
4. Others
 Sof(C18B)=Sof(C19B)=1-FVAR(1)
 Sof(C18A)=Sof(C19A)=FVAR(1)
5.a Aromatic/amide H refined with riding coordinates:
 C1(H1), C16(H16), C17(H17), C6(H6), C8(H8), C14(H14), C13(H13), C11(H11),
 C10(H10)
;
_olex2_submission_special_instructions 'No special instructions were received'
_oxdiff_exptl_absorpt_empirical_details
;
Empirical correction (ABSPACK) includes:
- Absorption correction using spherical harmonics
- Frame scaling
;
_oxdiff_exptl_absorpt_empirical_full_max 1.545
_oxdiff_exptl_absorpt_empirical_full_min 0.720

loop_
_space_group_symop_operation_xyz
'x, y, z'
'-x, -y, z'
'-y, x, z'
'y, -x, z'
'x+1/2, y+1/2, z+1/2'
'-x+1/2, -y+1/2, z+1/2'
'-y+1/2, x+1/2, z+1/2'
'y+1/2, -x+1/2, z+1/2'
'-x, -y, -z'
'x, y, -z'
'y, -x, -z'
'-y, x, -z'
'-x+1/2, -y+1/2, -z+1/2'
'x+1/2, y+1/2, -z+1/2'
'y+1/2, -x+1/2, -z+1/2'
'-y+1/2, x+1/2, -z+1/2'

loop_
_atom_site_label
_atom_site_type_symbol
_atom_site_fract_x
_atom_site_fract_y
_atom_site_fract_z
_atom_site_U_iso_or_equiv
_atom_site_adp_type
_atom_site_occupancy
_atom_site_site_symmetry_order
_atom_site_calc_flag
_atom_site_refinement_flags_posn
_atom_site_refinement_flags_adp
_atom_site_refinement_flags_occupancy
_atom_site_disorder_assembly
_atom_site_disorder_group
Ni1 Ni 0.56640(2) 0.53102(2) 0.42932(3) 0.0442(3) Uani 1 1 d . U . . .
O1 O 0.56589(13) 0.47671(12) 0.500000 0.0441(8) Uani 1 2 d S TU P . .
O2 O 0.500000 0.500000 0.4057(2) 0.0402(10) Uani 1 4 d S TU P . .
N1 N 0.62511(12) 0.55747(12) 0.46710(16) 0.0527(8) Uani 1 1 d . U . . .
N3 N 0.94461(12) 0.91589(12) 0.86739(16) 0.0543(8) Uani 1 1 d . U . . .
N2 N 0.98896(13) 0.90221(12) 0.86429(16) 0.0545(8) Uani 1 1 d . U . . .
C1 C 0.66188(15) 0.57992(16) 0.44818(19) 0.0566(10) Uani 1 1 d . U . . .
H1 H 0.669735 0.585084 0.405909 0.068 Uiso 1 1 calc R . . . .
C3 C 0.7289(2) 0.6251(2) 0.500000 0.0605(15) Uani 1 2 d S TU P . .
C7 C 0.89695(19) 0.77026(19) 0.55703(19) 0.0661(12) Uani 1 1 d . U . . .
C9 C 0.91325(19) 0.79144(19) 0.6191(2) 0.0703(13) Uani 1 1 d . U . . .
C2 C 0.6878(2) 0.5951(2) 0.500000 0.0595(14) Uani 1 2 d S TU P A .
C5 C 0.8452(3) 0.7189(3) 0.500000 0.0698(18) Uani 1 2 d S TU P A .
C12 C 0.93767(17) 0.83831(18) 0.7310(2) 0.0651(12) Uani 1 1 d . U . . .
C16 C 0.99295(16) 0.87165(15) 0.8169(2) 0.0563(10) Uani 1 1 d . U . . .
H16 H 1.020365 0.856901 0.805171 0.068 Uiso 1 1 calc R . . . .
C17 C 0.92179(16) 0.89354(16) 0.8219(2) 0.0582(10) Uani 1 1 d . U . . .
H17 H 0.890160 0.896734 0.814098 0.070 Uiso 1 1 calc R . . . .
C4 C 0.8075(3) 0.6873(3) 0.500000 0.0739(19) Uani 1 2 d S TU P . .
C6 C 0.86438(19) 0.73700(19) 0.55687(18) 0.0683(13) Uani 1 1 d . U . . .
H6 H 0.853956 0.725376 0.595544 0.082 Uiso 1 1 calc R . . A .
C15 C 0.95079(17) 0.86519(18) 0.7881(2) 0.0646(11) Uani 1 1 d . U . . .
C8 C 0.9158(3) 0.7863(2) 0.500000 0.0619(16) Uani 1 2 d S TU P . .
H8 H 0.940451 0.807210 0.500001 0.074 Uiso 1 2 calc RS T P . .
C14 C 0.95738(19) 0.8063(2) 0.6274(2) 0.0751(14) Uani 1 1 d . U . . .
H14 H 0.979290 0.802023 0.595512 0.090 Uiso 1 1 calc R . . . .
C13 C 0.97025(18) 0.82875(19) 0.6855(2) 0.0722(13) Uani 1 1 d . U . . .
H13 H 1.001086 0.836911 0.692442 0.087 Uiso 1 1 calc R . . . .
C11 C 0.8942(2) 0.8223(3) 0.7236(2) 0.0900(19) Uani 1 1 d . U . . .
H11 H 0.872884 0.825295 0.756509 0.108 Uiso 1 1 calc R . . . .
C10 C 0.8806(2) 0.8011(3) 0.6663(2) 0.095(2) Uani 1 1 d . U . . .
H10 H 0.849623 0.793472 0.659754 0.114 Uiso 1 1 calc R . . . .
C18A C 0.7623(4) 0.6262(4) 0.5473(4) 0.065(3) Uani 0.531(13) 1 d . U . A 1
C19A C 0.7976(4) 0.6549(5) 0.5473(4) 0.071(3) Uani 0.531(13) 1 d . U . A 1
C18B C 0.7372(4) 0.6585(5) 0.5503(4) 0.065(3) Uani 0.469(13) 1 d . U . A 2
C19B C 0.7707(5) 0.6873(5) 0.5497(4) 0.074(4) Uani 0.469(13) 1 d . U . A 2

loop_
_atom_site_aniso_label
_atom_site_aniso_U_11
_atom_site_aniso_U_22
_atom_site_aniso_U_33
_atom_site_aniso_U_23
_atom_site_aniso_U_13
_atom_site_aniso_U_12
Ni1 0.0504(4) 0.0533(4) 0.0289(4) -0.0013(2) 0.0022(2) -0.0031(3)
O1 0.0498(19) 0.052(2) 0.0306(17) 0.000 0.000 -0.0042(15)
O2 0.0445(15) 0.0445(15) 0.032(2) 0.000 0.000 0.000
N1 0.0577(18) 0.064(2) 0.0364(16) 0.0009(15) -0.0080(14) -0.0101(15)
N3 0.061(2) 0.061(2) 0.0407(17) 0.0005(14) -0.0044(15) -0.0032(16)
N2 0.063(2) 0.063(2) 0.0374(17) -0.0054(14) -0.0031(14) 0.0010(16)
C1 0.063(2) 0.075(3) 0.0322(18) 0.0037(18) 0.0072(16) -0.014(2)
C3 0.068(4) 0.084(4) 0.030(3) 0.000 0.000 -0.024(3)
C7 0.085(3) 0.085(3) 0.029(2) -0.0045(19) 0.0020(18) -0.026(3)
C9 0.085(3) 0.090(3) 0.036(2) -0.014(2) 0.001(2) -0.035(3)
C2 0.067(3) 0.068(4) 0.044(3) 0.000 0.000 -0.013(3)
C5 0.090(5) 0.089(5) 0.030(3) 0.000 0.000 -0.028(4)
C12 0.076(3) 0.081(3) 0.038(2) -0.0138(19) -0.0016(19) -0.008(2)
C16 0.063(2) 0.065(2) 0.042(2) -0.0148(18) -0.0056(17) 0.0041(19)
C17 0.059(2) 0.064(2) 0.051(2) -0.0109(19) -0.0099(18) -0.0053(19)
C4 0.097(5) 0.092(5) 0.033(3) 0.000 0.000 -0.037(4)
C6 0.085(3) 0.097(3) 0.0229(18) 0.0032(19) -0.0012(18) -0.032(3)
C15 0.073(3) 0.077(3) 0.044(2) -0.017(2) -0.0089(19) -0.007(2)
C8 0.082(4) 0.070(4) 0.034(3) 0.000 0.000 -0.026(3)
C14 0.076(3) 0.097(4) 0.053(3) -0.026(2) 0.004(2) -0.023(3)
C13 0.071(3) 0.091(3) 0.054(3) -0.027(2) -0.001(2) -0.018(2)
C11 0.088(3) 0.145(5) 0.037(2) -0.033(3) 0.014(2) -0.035(3)
C10 0.092(4) 0.152(6) 0.042(3) -0.035(3) 0.005(2) -0.051(4)
C18A 0.087(6) 0.081(6) 0.027(3) 0.023(4) -0.019(4) -0.027(5)
C19A 0.084(6) 0.111(8) 0.017(3) 0.018(4) -0.017(3) -0.037(6)
C18B 0.091(7) 0.092(8) 0.011(3) -0.008(4) 0.004(4) -0.026(6)
C19B 0.118(8) 0.093(8) 0.012(3) -0.009(4) 0.007(4) -0.042(7)

loop_
_atom_type_symbol
_atom_type_description
_atom_type_scat_dispersion_real
_atom_type_scat_dispersion_imag
_atom_type_scat_source
C C 0.0181 0.0091 'International Tables Vol C Tables 4.2.6.8 and 6.1.1.4'
H H 0.0000 0.0000 'International Tables Vol C Tables 4.2.6.8 and 6.1.1.4'
N N 0.0311 0.0180 'International Tables Vol C Tables 4.2.6.8 and 6.1.1.4'
Ni Ni -3.0029 0.5091 'International Tables Vol C Tables 4.2.6.8 and 6.1.1.4'
O O 0.0492 0.0322 'International Tables Vol C Tables 4.2.6.8 and 6.1.1.4'

loop_
_geom_angle_atom_site_label_1
_geom_angle_atom_site_label_2
_geom_angle_atom_site_label_3
_geom_angle
_geom_angle_site_symmetry_1
_geom_angle_site_symmetry_3
Ni1 Ni1 Ni1 90.0 10_556 3_655
Ni1 Ni1 Ni1 90.0 10_556 4_565
Ni1 Ni1 Ni1 90.0 4_565 3_655
O1 Ni1 Ni1 103.94(10) . 3_655
O1 Ni1 Ni1 46.24(7) 3_655 3_655
O1 Ni1 Ni1 46.90(7) . 4_565
O1 Ni1 Ni1 103.78(10) 3_655 4_565
O1 Ni1 Ni1 46.43(7) . 10_556
O1 Ni1 Ni1 47.01(6) 3_655 10_556
O1 Ni1 O1 81.92(15) . 3_655
O1 Ni1 O2 81.59(13) . .
O2 Ni1 Ni1 46.51(3) . 3_655
O2 Ni1 Ni1 103.27(12) . 10_556
O2 Ni1 Ni1 46.51(3) . 4_565
O2 Ni1 O1 81.05(13) . 3_655
N1 Ni1 Ni1 129.85(10) . 4_565
N1 Ni1 Ni1 66.78(10) . 10_556
N1 Ni1 Ni1 131.20(11) . 3_655
N1 Ni1 O1 90.43(14) . .
N1 Ni1 O1 91.95(14) . 3_655
N1 Ni1 O2 170.02(16) . .
N1 Ni1 N3 95.72(14) . 6_664
N1 Ni1 N2 96.74(15) . 7_644
N3 Ni1 Ni1 130.79(10) 6_664 4_565
N3 Ni1 Ni1 129.86(10) 6_664 10_556
N3 Ni1 Ni1 66.23(10) 6_664 3_655
N3 Ni1 O1 90.15(13) 6_664 3_655
N3 Ni1 O1 170.14(14) 6_664 .
N3 Ni1 O2 91.44(13) 6_664 .
N3 Ni1 N2 94.89(14) 6_664 7_644
N2 Ni1 Ni1 65.99(11) 7_644 4_565
N2 Ni1 Ni1 132.17(10) 7_644 10_556
N2 Ni1 Ni1 128.28(10) 7_644 3_655
N2 Ni1 O1 92.03(13) 7_644 .
N2 Ni1 O1 169.46(15) 7_644 3_655
N2 Ni1 O2 89.55(13) 7_644 .
Ni1 O1 Ni1 152.3(2) 10_556 4_565
Ni1 O1 Ni1 87.14(13) 10_556 .
Ni1 O1 Ni1 85.97(13) 4_565 11_566
Ni1 O1 Ni1 152.3(2) . 11_566
Ni1 O1 Ni1 86.86(6) 10_556 11_566
Ni1 O1 Ni1 86.86(6) . 4_565
Ni1 O2 Ni1 86.98(5) 2_665 3_655
Ni1 O2 Ni1 86.98(5) 2_665 4_565
Ni1 O2 Ni1 153.5(2) 3_655 4_565
Ni1 O2 Ni1 153.5(2) 2_665 .
Ni1 O2 Ni1 86.98(5) 4_565 .
Ni1 O2 Ni1 86.98(5) 3_655 .
N1 N1 Ni1 113.22(10) 10_556 .
C1 N1 Ni1 138.4(3) . .
C1 N1 N1 107.8(2) . 10_556
N2 N3 Ni1 113.7(2) . 6_665
C17 N3 Ni1 138.5(3) . 6_665
C17 N3 N2 107.1(3) . .
N3 N2 Ni1 113.8(2) . 8_565
C16 N2 Ni1 138.0(3) . 8_565
C16 N2 N3 108.2(3) . .
N1 C1 C2 110.6(4) . .
C18A C3 C2 125.0(5) . .
C18A C3 C2 125.0(5) 10_556 .
C18A C3 C18A 92.0(10) . 10_556
C18A C3 C18B 113.3(6) . 10_556
C18A C3 C18B 49.2(6) 10_556 10_556
C18B C3 C2 121.6(5) 10_556 .
C18B C3 C2 121.6(5) . .
C18B C3 C18B 93.8(9) 10_556 .
C6 C7 C9 120.4(4) . .
C6 C7 C8 120.4(4) . .
C8 C7 C9 119.2(4) . .
C14 C9 C7 122.0(4) . .
C14 C9 C10 118.5(4) . .
C10 C9 C7 119.0(4) . .
C1 C2 C1 103.2(5) 10_556 .
C1 C2 C3 128.2(3) . .
C1 C2 C3 128.2(3) 10_556 .
C4 C5 C6 122.3(3) . .
C4 C5 C6 122.3(3) . 10_556
C6 C5 C6 115.2(6) 10_556 .
C13 C12 C15 119.9(4) . .
C11 C12 C15 120.8(4) . .
C11 C12 C13 119.2(4) . .
N2 C16 C15 110.1(4) . .
N3 C17 C15 111.2(4) . .
C5 C4 C19B 123.1(6) . .
C5 C4 C19B 123.1(6) . 10_556
C19A C4 C5 125.9(5) . .
C19A C4 C5 125.9(5) 10_556 .
C19A C4 C19A 91.2(10) 10_556 .
C19A C4 C19B 49.6(6) 10_556 10_556
C19A C4 C19B 110.9(7) . 10_556
C19B C4 C19B 89.3(11) . 10_556
C7 C6 C5 122.5(4) . .
C16 C15 C12 131.1(4) . .
C17 C15 C12 125.4(4) . .
C17 C15 C16 103.3(4) . .
C7 C8 C7 118.6(6) 10_556 .
C9 C14 C13 119.8(5) . .
C12 C13 C14 120.7(5) . .
C12 C11 C10 120.5(5) . .
C9 C10 C11 120.7(5) . .
C3 C18A C18A 44.0(5) . 10_556
C19A C18A C3 123.6(7) . .
C19A C18A C18A 90.0(5) . 10_556
C4 C19A C19A 44.4(5) . 10_556
C18A C19A C4 125.5(7) . .
C18A C19A C19A 90.0(5) . 10_556
C19B C18B C3 123.3(8) . .
C18B C19B C4 123.2(9) . .

loop_
_geom_bond_atom_site_label_1
_geom_bond_atom_site_label_2
_geom_bond_distance
_geom_bond_site_symmetry_2
Ni1 Ni1 2.9757(12) 10_556
Ni1 Ni1 2.9844(9) 3_655
Ni1 Ni1 2.9843(9) 4_565
Ni1 O1 2.159(3) .
Ni1 O1 2.182(3) 3_655
Ni1 O2 2.1681(12) .
Ni1 N1 2.017(3) .
Ni1 N3 2.034(4) 6_664
Ni1 N2 2.039(3) 7_644
N1 N1 1.385(7) 10_556
N1 C1 1.303(5) .
N3 N2 1.338(5) .
N3 C17 1.327(5) .
N2 C16 1.335(5) .
C1 C2 1.392(6) .
C3 C2 1.466(9) .
C3 C18A 1.385(9) 10_556
C3 C18A 1.385(9) .
C3 C18B 1.449(10) 10_556
C3 C18B 1.449(10) .
C7 C9 1.517(6) .
C7 C6 1.340(7) .
C7 C8 1.397(5) .
C9 C14 1.352(7) .
C9 C10 1.394(8) .
C5 C4 1.416(10) .
C5 C6 1.418(5) .
C5 C6 1.418(5) 10_556
C12 C15 1.479(6) .
C12 C13 1.368(7) .
C12 C11 1.343(7) .
C16 C15 1.369(6) .
C17 C15 1.367(7) .
C4 C19A 1.393(10) 10_556
C4 C19A 1.393(10) .
C4 C19B 1.488(13) .
C4 C19B 1.488(13) 10_556
C14 C13 1.432(6) .
C11 C10 1.407(7) .
C18A C18A 1.991(15) 10_556
C18A C19A 1.310(12) .
C19A C19A 1.991(15) 10_556
C18B C19B 1.273(14) .

loop_
_smtbx_masks_void_nr
_smtbx_masks_void_average_x
_smtbx_masks_void_average_y
_smtbx_masks_void_average_z
_smtbx_masks_void_volume
_smtbx_masks_void_count_electrons
1 -0.767 -0.655 -0.999 13466.8 3626.4
